data_4061180
loop_
_publ_author_name
'Wyman, Ian W.'
'Burchell, Tara J.'
'Robertson, Kathy N.'
'Cameron, T. Stanley'
'Aquino, Manuel A. S.'

_publ_section_title
;
 Structure and Electrochemistry of Heterobimetallic
 Ferrocenecarboxylatoruthenium(II) Complexes
;
_journal_coden_ASTM ORGND7
_journal_issue 22
_journal_name_full Organometallics
_journal_page_first 5353
_journal_page_last 5364
_journal_paper_doi 10.1021/om049635n
_journal_volume 23
_journal_year 2004
_chemical_formula_moiety 'C61 H53 F6 Fe1 O2 P5 Ru1'
_chemical_formula_sum 'C61 H53 F6 Fe O2 P5 Ru'
_chemical_formula_weight 1243.86
_space_group_IT_number 33
_symmetry_cell_setting orthorhombic
_symmetry_Int_Tables_number 33
_symmetry_space_group_name_Hall 'P 2c -2n'
_symmetry_space_group_name_H-M 'P n a 21'
_cell_angle_alpha 90.0(18)
_cell_angle_beta 90.0(5)
_cell_angle_gamma 90.00
_cell_formula_units_Z 4
_cell_length_a 20.355(4)
_cell_length_b 13.803(2)
_cell_length_c 20.100(6)
_cell_measurement_temperature 296
_cell_volume 5647(2)
_diffrn_ambient_temperature 296
_exptl_crystal_density_diffrn 1.463
_refine_ls_R_factor_obs 0.0588
_refine_ls_wR_factor_obs 0.1531
_cod_original_formula_sum 'C61 H53 F6 Fe1 O2 P5 Ru1'
_cod_database_code 4061180

loop_
_symmetry_equiv_pos_as_xyz
'  +x,  +y,  +z'
'  -x,  -y,1/2+z'
1/2-x,1/2+y,1/2+z
'1/2+x,1/2-y,  +z'

loop_
_atom_site_label
_atom_site_type_symbol
_atom_site_fract_x
_atom_site_fract_y
_atom_site_fract_z
_atom_site_U_iso_or_equiv
_atom_site_adp_type
_atom_site_occupancy
_atom_site_calc_flag
_atom_site_refinement_flags
_atom_site_disorder_assembly
_atom_site_disorder_group
Ru1 Ru 0.14851(8) 0.48604(11) 0.71734(14) 0.0425(5) Uani 1 d . . .
Fe1 Fe 0.1098(2) 0.8362(2) 0.8409(2) 0.0670(12) Uani 1 d . . .
P1 P 0.0425(3) 0.4251(4) 0.7015(3) 0.047(2) Uani 1 d . . .
P2 P 0.1463(3) 0.3251(4) 0.7470(3) 0.0450(16) Uani 1 d . . .
P3 P 0.1944(3) 0.4564(4) 0.6144(4) 0.053(2) Uani 1 d . . .
P4 P 0.2641(3) 0.5194(4) 0.7203(5) 0.0508(15) Uani 1 d . . .
P5 P 0.5053(6) 0.4770(7) 0.5812(5) 0.113(3) Uani 1 d DU . .
F1A F 0.497(4) 0.500(4) 0.6573(10) 0.181(14) Uani 0.50 d PDU . .
F1B F 0.511(3) 0.574(2) 0.622(2) 0.181(14) Uani 0.50 d PD . .
F2A F 0.509(3) 0.455(4) 0.5044(9) 0.170(14) Uani 0.50 d PDU . .
F2B F 0.493(3) 0.381(2) 0.541(2) 0.170(14) Uani 0.50 d PD . .
F3A F 0.5824(10) 0.483(6) 0.595(3) 0.202(14) Uani 0.50 d PDU . .
F3B F 0.5751(15) 0.515(6) 0.557(3) 0.202(14) Uani 0.50 d PD . .
F4B F 0.4388(15) 0.422(3) 0.597(3) 0.196(15) Uani 0.50 d PD . .
F4A F 0.4295(10) 0.501(4) 0.575(3) 0.196(15) Uani 0.50 d PDU . .
F5A F 0.538(3) 0.373(2) 0.589(2) 0.169(13) Uani 0.50 d PDU . .
F5B F 0.512(3) 0.413(3) 0.6464(14) 0.169(13) Uani 0.50 d PD . .
F6A F 0.500(3) 0.5857(16) 0.554(3) 0.193(16) Uani 0.50 d PDU . .
F6B F 0.488(4) 0.512(3) 0.5082(14) 0.193(16) Uani 0.50 d PD . .
O1 O 0.1140(7) 0.6343(9) 0.7099(11) 0.058(5) Uani 1 d . . .
O2 O 0.1177(8) 0.5633(11) 0.8085(9) 0.062(5) Uani 1 d . . .
C1 C 0.1014(12) 0.6345(18) 0.7699(14) 0.048(8) Uiso 1 d . . .
C2 C 0.0663(8) 0.7225(10) 0.7956(9) 0.055(7) Uiso 1 d G . .
C3 C 0.0388(9) 0.7367(11) 0.8598(8) 0.060(7) Uiso 1 d G . .
H3 H 0.0378 0.6914 0.8940 0.072 Uiso 1 calc R . .
C4 C 0.0131(9) 0.8323(13) 0.8625(8) 0.073(9) Uiso 1 d G . .
H4 H -0.0076 0.8606 0.8989 0.088 Uiso 1 calc R . .
C5 C 0.0248(9) 0.8772(10) 0.8001(10) 0.078(9) Uiso 1 d G . .
H5 H 0.0130 0.9400 0.7883 0.094 Uiso 1 calc R . .
C6 C 0.0577(9) 0.8093(13) 0.7587(7) 0.075(9) Uiso 1 d G . .
H6 H 0.0712 0.8199 0.7151 0.090 Uiso 1 calc R . .
C7 C 0.2073(10) 0.8041(13) 0.8590(12) 0.102(11) Uiso 1 d G . .
H7 H 0.2282 0.7451 0.8520 0.122 Uiso 1 calc R . .
C8 C 0.1734(11) 0.8324(16) 0.9176(10) 0.104(11) Uiso 1 d G . .
H8 H 0.1682 0.7951 0.9558 0.125 Uiso 1 calc R . .
C9 C 0.1488(10) 0.9276(16) 0.9077(11) 0.098(10) Uiso 1 d G . .
H9 H 0.1247 0.9636 0.9382 0.117 Uiso 1 calc R . .
C10 C 0.1675(11) 0.9581(13) 0.8429(11) 0.107(11) Uiso 1 d G . .
H10 H 0.1577 1.0177 0.8236 0.129 Uiso 1 calc R . .
C11 C 0.2036(11) 0.8818(17) 0.8128(9) 0.094(10) Uiso 1 d G . .
H11 H 0.2217 0.8826 0.7703 0.112 Uiso 1 calc R . .
C12 C 0.0664(11) 0.2971(14) 0.7063(13) 0.058(7) Uiso 1 d . . .
H12A H 0.0713 0.2671 0.6630 0.070 Uiso 1 calc R . .
H12B H 0.0373 0.2589 0.7342 0.070 Uiso 1 calc R . .
C13 C -0.0020(8) 0.4365(13) 0.6242(7) 0.050(7) Uiso 1 d G . .
C14 C -0.0379(9) 0.3585(10) 0.5999(9) 0.075(9) Uiso 1 d G . .
H14 H -0.0398 0.3010 0.6240 0.090 Uiso 1 calc R . .
C15 C -0.0709(9) 0.3663(12) 0.5396(10) 0.094(10) Uiso 1 d G . .
H15 H -0.0949 0.3141 0.5234 0.113 Uiso 1 calc R . .
C16 C -0.0680(9) 0.4522(15) 0.5036(8) 0.131(14) Uiso 1 d G . .
H16 H -0.0901 0.4575 0.4633 0.157 Uiso 1 calc R . .
C17 C -0.0321(9) 0.5302(12) 0.5279(9) 0.072(8) Uiso 1 d G . .
H17 H -0.0302 0.5877 0.5038 0.087 Uiso 1 calc R . .
C18 C 0.0009(8) 0.5223(11) 0.5882(9) 0.073(8) Uiso 1 d G . .
H18 H 0.0249 0.5745 0.6045 0.088 Uiso 1 calc R . .
C19 C -0.0164(7) 0.4509(11) 0.7666(8) 0.044(6) Uiso 1 d G . .
C20 C -0.0252(9) 0.3947(10) 0.8233(9) 0.085(10) Uiso 1 d G . .
H20 H -0.0016 0.3375 0.8286 0.102 Uiso 1 calc R . .
C21 C -0.0692(10) 0.4241(13) 0.8722(8) 0.108(12) Uiso 1 d G . .
H21 H -0.0751 0.3865 0.9101 0.129 Uiso 1 calc R . .
C22 C -0.1045(8) 0.5096(14) 0.8643(8) 0.093(10) Uiso 1 d G . .
H22 H -0.1339 0.5292 0.8970 0.111 Uiso 1 calc R . .
C23 C -0.0957(8) 0.5657(11) 0.8076(10) 0.080(9) Uiso 1 d G . .
H23 H -0.1193 0.6229 0.8024 0.096 Uiso 1 calc R . .
C24 C -0.0516(8) 0.5364(11) 0.7588(7) 0.063(8) Uiso 1 d G . .
H24 H -0.0458 0.5739 0.7208 0.075 Uiso 1 calc R . .
C25 C 0.1340(9) 0.2972(12) 0.8348(7) 0.060(7) Uiso 1 d G . .
C26 C 0.1576(8) 0.3577(10) 0.8846(9) 0.068(8) Uiso 1 d G . .
H26 H 0.1788 0.4151 0.8736 0.081 Uiso 1 calc R . .
C27 C 0.1497(9) 0.3322(12) 0.9511(8) 0.071(8) Uiso 1 d G . .
H27 H 0.1655 0.3726 0.9844 0.085 Uiso 1 calc R . .
C28 C 0.1180(9) 0.2463(14) 0.9676(7) 0.093(10) Uiso 1 d G . .
H28 H 0.1127 0.2292 1.0121 0.111 Uiso 1 calc R . .
C29 C 0.0943(8) 0.1858(10) 0.9178(10) 0.091(10) Uiso 1 d G . .
H29 H 0.0732 0.1283 0.9288 0.109 Uiso 1 calc R . .
C30 C 0.1023(8) 0.2113(11) 0.8514(8) 0.060(7) Uiso 1 d G . .
H30 H 0.0865 0.1709 0.8180 0.072 Uiso 1 calc R . .
C31 C 0.2006(5) 0.2259(8) 0.7245(7) 0.045(5) Uiso 1 d G . .
C32 C 0.1810(6) 0.1505(9) 0.6832(8) 0.058(7) Uiso 1 d G . .
H32 H 0.1383 0.1489 0.6666 0.070 Uiso 1 calc R . .
C33 C 0.2250(9) 0.0774(7) 0.6668(7) 0.100(11) Uiso 1 d G . .
H33 H 0.2119 0.0269 0.6392 0.120 Uiso 1 calc R . .
C34 C 0.2888(8) 0.0797(8) 0.6916(8) 0.070(8) Uiso 1 d G . .
H34 H 0.3182 0.0308 0.6806 0.084 Uiso 1 calc R . .
C35 C 0.3084(6) 0.1551(9) 0.7328(8) 0.067(8) Uiso 1 d G . .
H35 H 0.3511 0.1567 0.7494 0.080 Uiso 1 calc R . .
C36 C 0.2644(6) 0.2283(8) 0.7492(5) 0.059(7) Uiso 1 d G . .
H36 H 0.2775 0.2787 0.7768 0.071 Uiso 1 calc R . .
C37 C 0.2781(9) 0.4481(8) 0.6478(9) 0.044(6) Uiso 1 d G . .
H37A H 0.2905 0.3820 0.6583 0.053 Uiso 1 calc R . .
H37B H 0.3104 0.4769 0.6183 0.053 Uiso 1 calc R . .
C38 C 0.1793(8) 0.3523(10) 0.5624(7) 0.036(6) Uiso 1 d G . .
C39 C 0.2216(7) 0.2737(12) 0.5571(8) 0.072(8) Uiso 1 d G . .
H39 H 0.2592 0.2707 0.5833 0.087 Uiso 1 calc R . .
C40 C 0.2077(9) 0.1994(10) 0.5126(9) 0.084(9) Uiso 1 d G . .
H40 H 0.2360 0.1467 0.5090 0.101 Uiso 1 calc R . .
C41 C 0.1515(10) 0.2037(11) 0.4734(9) 0.100(10) Uiso 1 d G . .
H41 H 0.1422 0.1540 0.4436 0.120 Uiso 1 calc R . .
C42 C 0.1092(8) 0.2824(14) 0.4787(9) 0.091(10) Uiso 1 d G . .
H42 H 0.0716 0.2853 0.4525 0.109 Uiso 1 calc R . .
C43 C 0.1231(7) 0.3567(10) 0.5233(9) 0.055(7) Uiso 1 d G . .
H43 H 0.0948 0.4093 0.5268 0.066 Uiso 1 calc R . .
C44 C 0.1939(8) 0.5561(9) 0.5560(7) 0.052(7) Uiso 1 d G . .
C45 C 0.2336(7) 0.5492(9) 0.4999(8) 0.048(7) Uiso 1 d G . .
H45 H 0.2599 0.4948 0.4936 0.058 Uiso 1 calc R . .
C46 C 0.2341(7) 0.6236(11) 0.4533(7) 0.079(9) Uiso 1 d G . .
H46 H 0.2607 0.6191 0.4158 0.095 Uiso 1 calc R . .
C47 C 0.1949(8) 0.7049(9) 0.4628(7) 0.056(7) Uiso 1 d G . .
H47 H 0.1952 0.7547 0.4316 0.068 Uiso 1 calc R . .
C48 C 0.1551(8) 0.7117(9) 0.5188(8) 0.065(7) Uiso 1 d G . .
H48 H 0.1289 0.7661 0.5252 0.078 Uiso 1 calc R . .
C49 C 0.1547(7) 0.6373(10) 0.5654(7) 0.047(6) Uiso 1 d G . .
H49 H 0.1281 0.6419 0.6029 0.056 Uiso 1 calc R . .
C50 C 0.2981(7) 0.6414(8) 0.6992(7) 0.039(6) Uiso 1 d G . .
C51 C 0.2560(6) 0.7162(11) 0.6808(8) 0.053(7) Uiso 1 d G . .
H51 H 0.2109 0.7090 0.6860 0.064 Uiso 1 calc R . .
C52 C 0.2815(8) 0.8016(9) 0.6548(8) 0.064(8) Uiso 1 d G . .
H52 H 0.2534 0.8516 0.6425 0.076 Uiso 1 calc R . .
C53 C 0.3490(9) 0.8122(9) 0.6471(8) 0.066(7) Uiso 1 d G . .
H53 H 0.3660 0.8694 0.6297 0.079 Uiso 1 calc R . .
C54 C 0.3910(6) 0.7375(12) 0.6655(9) 0.083(9) Uiso 1 d G . .
H54 H 0.4362 0.7446 0.6604 0.099 Uiso 1 calc R . .
C55 C 0.3655(7) 0.6521(10) 0.6916(8) 0.076(9) Uiso 1 d G . .
H55 H 0.3937 0.6021 0.7039 0.092 Uiso 1 calc R . .
C56 C 0.3208(7) 0.4737(12) 0.7836(8) 0.051(6) Uiso 1 d G . .
C57 C 0.3074(7) 0.4934(11) 0.8500(9) 0.075(8) Uiso 1 d G . .
H57 H 0.2696 0.5274 0.8614 0.090 Uiso 1 calc R . .
C58 C 0.3504(9) 0.4623(13) 0.8993(7) 0.082(9) Uiso 1 d G . .
H58 H 0.3413 0.4755 0.9437 0.098 Uiso 1 calc R . .
C59 C 0.4068(8) 0.4115(13) 0.8822(9) 0.089(10) Uiso 1 d G . .
H59 H 0.4356 0.3907 0.9152 0.107 Uiso 1 calc R . .
C60 C 0.4203(7) 0.3918(11) 0.8157(10) 0.090(10) Uiso 1 d G . .
H60 H 0.4581 0.3578 0.8043 0.108 Uiso 1 calc R . .
C61 C 0.3773(9) 0.4229(13) 0.7664(7) 0.068(8) Uiso 1 d G . .
H61 H 0.3864 0.4097 0.7220 0.082 Uiso 1 calc R . .

loop_
_atom_site_aniso_label
_atom_site_aniso_U_11
_atom_site_aniso_U_22
_atom_site_aniso_U_33
_atom_site_aniso_U_23
_atom_site_aniso_U_13
_atom_site_aniso_U_12
Ru1 0.0393(9) 0.0333(8) 0.0548(11) -0.0023(13) -0.0018(15) 0.0051(9)
Fe1 0.081(3) 0.045(2) 0.075(3) -0.014(2) -0.007(3) 0.007(2)
P1 0.042(4) 0.037(3) 0.062(6) 0.003(3) 0.006(4) 0.007(3)
P2 0.045(4) 0.044(3) 0.045(4) 0.006(3) -0.006(4) 0.000(4)
P3 0.043(4) 0.030(4) 0.086(6) -0.003(3) 0.005(4) 0.009(3)
P4 0.044(3) 0.043(3) 0.066(4) -0.001(5) 0.000(5) 0.006(3)
P5 0.117(7) 0.104(8) 0.117(8) -0.010(7) 0.007(8) 0.035(7)
F1A 0.27(3) 0.14(3) 0.132(13) -0.06(2) 0.04(2) -0.04(3)
F1B 0.27(3) 0.14(3) 0.132(13) -0.06(2) 0.04(2) -0.04(3)
F2A 0.23(3) 0.17(3) 0.115(13) -0.005(18) 0.05(2) 0.03(3)
F2B 0.23(3) 0.17(3) 0.115(13) -0.005(18) 0.05(2) 0.03(3)
F3A 0.119(10) 0.22(3) 0.26(5) 0.04(4) -0.007(19) 0.017(19)
F3B 0.119(10) 0.22(3) 0.26(5) 0.04(4) -0.007(19) 0.017(19)
F4B 0.116(11) 0.22(4) 0.26(4) -0.04(5) 0.028(18) 0.07(2)
F4A 0.116(11) 0.22(4) 0.26(4) -0.04(5) 0.028(18) 0.07(2)
F5A 0.19(3) 0.126(17) 0.19(3) 0.00(2) 0.01(3) 0.079(17)
F5B 0.19(3) 0.126(17) 0.19(3) 0.00(2) 0.01(3) 0.079(17)
F6A 0.26(4) 0.103(15) 0.21(4) 0.013(18) -0.09(4) 0.01(2)
F6B 0.26(4) 0.103(15) 0.21(4) 0.013(18) -0.09(4) 0.01(2)
O1 0.046(9) 0.034(8) 0.093(16) -0.002(10) -0.018(13) 0.005(7)
O2 0.048(11) 0.036(9) 0.101(15) -0.002(10) 0.001(11) 0.002(8)

loop_
_geom_bond_atom_site_label_1
_geom_bond_atom_site_label_2
_geom_bond_distance
_geom_bond_site_symmetry_2
_geom_bond_publ_flag
Ru1 O1 2.168(13) . ?
Ru1 O2 2.21(3) . ?
Ru1 P2 2.301(19) . ?
Ru1 P3 2.308(16) . ?
Ru1 P1 2.339(8) . ?
Ru1 P4 2.398(6) . ?
Ru1 C1 2.50(4) . ?
Fe1 C5 2.00(2) . ?
Fe1 C6 2.00(2) . ?
Fe1 C9 2.01(3) . ?
Fe1 C8 2.01(2) . ?
Fe1 C4 2.016(18) . ?
Fe1 C2 2.02(3) . ?
Fe1 C3 2.029(19) . ?
Fe1 C10 2.05(2) . ?
Fe1 C7 2.06(2) . ?
Fe1 C11 2.09(2) . ?
P1 C13 1.805(17) . ?
P1 C19 1.809(18) . ?
P1 C12 1.83(2) . ?
P1 P2 2.685(18) . ?
P2 C31 1.818(17) . ?
P2 C25 1.822(19) . ?
P2 C12 1.86(2) . ?
P3 C38 1.80(3) . ?
P3 C44 1.81(3) . ?
P3 C37 1.83(2) . ?
P4 C37 1.78(3) . ?
P4 C56 1.83(2) . ?
P4 C50 1.870(17) . ?
P5 F1A 1.572(16) . ?
P5 F1B 1.57(3) . ?
P5 F2A 1.576(16) . ?
P5 F2B 1.58(3) . ?
P5 F4B 1.581(14) . ?
P5 F6B 1.582(19) . ?
P5 F4A 1.584(13) . ?
P5 F5B 1.58(3) . ?
P5 F3B 1.592(14) . ?
P5 F5A 1.593(14) . ?
P5 F3A 1.595(14) . ?
P5 F6A 1.60(2) . ?
F1A F5B 1.26(5) . ?
F1A F1B 1.28(3) . ?
F1B F6A 1.39(6) . ?
F2A F6B 0.90(6) . ?
F2A F2B 1.30(3) . ?
F2B F5A 1.33(6) . ?
F2B F4B 1.68(7) . ?
F3A F3B 0.89(2) . ?
F3A F5A 1.78(7) . ?
F4B F4A 1.19(2) . ?
F5A F5B 1.38(2) . ?
F6A F6B 1.39(3) . ?
O1 C1 1.23(3) . ?
O2 C1 1.30(3) . ?
C1 C2 1.50(3) . ?
C2 C3 1.4200 . ?
C2 C6 1.4200 . ?
C3 C4 1.4200 . ?
C3 H3 0.9300 . ?
C4 C5 1.4200 . ?
C4 H4 0.9300 . ?
C5 C6 1.4200 . ?
C5 H5 0.9300 . ?
C6 H6 0.9300 . ?
C7 C8 1.4200 . ?
C7 C11 1.4200 . ?
C7 H7 0.9300 . ?
C8 C9 1.4200 . ?
C8 H8 0.9300 . ?
C9 C10 1.4200 . ?
C9 H9 0.9300 . ?
C10 C11 1.4200 . ?
C10 H10 0.9300 . ?
C11 H11 0.9300 . ?
C12 H12A 0.9700 . ?
C12 H12B 0.9700 . ?
C13 C14 1.3900 . ?
C13 C18 1.3900 . ?
C14 C15 1.3900 . ?
C14 H14 0.9300 . ?
C15 C16 1.3900 . ?
C15 H15 0.9300 . ?
C16 C17 1.3900 . ?
C16 H16 0.9300 . ?
C17 C18 1.3900 . ?
C17 H17 0.9300 . ?
C18 H18 0.9300 . ?
C19 C20 1.3900 . ?
C19 C24 1.3900 . ?
C20 C21 1.3900 . ?
C20 H20 0.9300 . ?
C21 C22 1.3900 . ?
C21 H21 0.9300 . ?
C22 C23 1.3900 . ?
C22 H22 0.9300 . ?
C23 C24 1.3900 . ?
C23 H23 0.9300 . ?
C24 H24 0.9300 . ?
C25 C26 1.3900 . ?
C25 C30 1.3900 . ?
C26 C27 1.3900 . ?
C26 H26 0.9300 . ?
C27 C28 1.3900 . ?
C27 H27 0.9300 . ?
C28 C29 1.3900 . ?
C28 H28 0.9300 . ?
C29 C30 1.3900 . ?
C29 H29 0.9300 . ?
C30 H30 0.9300 . ?
C31 C32 1.3900 . ?
C31 C36 1.3900 . ?
C32 C33 1.3900 . ?
C32 H32 0.9300 . ?
C33 C34 1.3900 . ?
C33 H33 0.9300 . ?
C34 C35 1.3900 . ?
C34 H34 0.9300 . ?
C35 C36 1.3900 . ?
C35 H35 0.9300 . ?
C36 H36 0.9300 . ?
C37 H37A 0.9700 . ?
C37 H37B 0.9700 . ?
C38 C39 1.3900 . ?
C38 C43 1.3900 . ?
C39 C40 1.3900 . ?
C39 H39 0.9300 . ?
C40 C41 1.3900 . ?
C40 H40 0.9300 . ?
C41 C42 1.3900 . ?
C41 H41 0.9300 . ?
C42 C43 1.3900 . ?
C42 H42 0.9300 . ?
C43 H43 0.9300 . ?
C44 C45 1.3900 . ?
C44 C49 1.3900 . ?
C45 C46 1.3900 . ?
C45 H45 0.9300 . ?
C46 C47 1.3900 . ?
C46 H46 0.9300 . ?
C47 C48 1.3900 . ?
C47 H47 0.9300 . ?
C48 C49 1.3900 . ?
C48 H48 0.9300 . ?
C49 H49 0.9300 . ?
C50 C51 1.3900 . ?
C50 C55 1.3900 . ?
C51 C52 1.3900 . ?
C51 H51 0.9300 . ?
C52 C53 1.3900 . ?
C52 H52 0.9300 . ?
C53 C54 1.3900 . ?
C53 H53 0.9300 . ?
C54 C55 1.3900 . ?
C54 H54 0.9300 . ?
C55 H55 0.9300 . ?
C56 C57 1.3900 . ?
C56 C61 1.3900 . ?
C57 C58 1.3900 . ?
C57 H57 0.9300 . ?
C58 C59 1.3900 . ?
C58 H58 0.9300 . ?
C59 C60 1.3900 . ?
C59 H59 0.9300 . ?
C60 C61 1.3900 . ?
C60 H60 0.9300 . ?
C61 H61 0.9300 . ?
